data_1511615
loop_
_publ_author_name
'Jung, W.'
'Petry, K.'

_publ_section_title
;
 Darstellung und Kristallstrukturen der Zink-Iridiumboride Zn Ir4 B3, Zn6
 Ir11 B6-x, Zn Ir2 B2 und Zn2 Ir2 B
;
_journal_name_full 'Journal of Alloys Compd.'
_journal_page_first 363
_journal_page_last 376
_journal_paper_doi 10.1016/0925-8388(92)90758-2
_journal_volume 183
_journal_year 1992
_chemical_formula_sum 'B6 Ir11 Zn6'
_chemical_name_systematic '(Ir22 Zn12 B11)0.51'
_space_group_IT_number 47
_symmetry_space_group_name_Hall '-P 2 2'
_symmetry_space_group_name_H-M 'P m m m'
_cell_angle_alpha 90
_cell_angle_beta 90
_cell_angle_gamma 90
_cell_formula_units_Z 1
_cell_length_a 28.68
_cell_length_b 8.471
_cell_length_c 11.384
_cell_volume 2765.723
_citation_journal_id_ASTM JALCEU
_cod_data_source_file boron4-x_268.cif
_cod_data_source_block B6Ir11Zn6
_cod_database_code 1511615

loop_
_symmetry_equiv_pos_as_xyz
x,y,z
-x,-y,z
x,-y,-z
-x,y,-z
-x,-y,-z
x,y,-z
-x,y,z
x,-y,z

loop_
_atom_site_label
_atom_site_type_symbol
_atom_site_fract_x
_atom_site_fract_y
_atom_site_fract_z
_atom_site_occupancy
_atom_site_U_iso_or_equiv
Ir4 Ir 0 0.17155 0.35483 1 0.0
Ir2 Ir 0 0.5 0.31908 1 0.0
B1 B 0.5 0.192 0 1 0.0
Ir3 Ir 0 0.28769 0.12288 1 0.0
Zn3 Zn 0.5 0.3508 0.5 1 0.0
Zn1 Zn 0.5 0 0.5 1 0.0
Ir1 Ir 0 0 0 1 0.0
B2 B 0.5 0.316 0.266 1 0.0
Zn2 Zn 0.5 0.5 0 1 0.0
Zn4 Zn 0.5 0 0.2009 1 0.0
